data_2008664
loop_
_publ_author_name
'Mahmoudkhani, Amir Hossein'
'Langer, Vratislav'

_publ_section_title
;
 (2-Hydroxyethyl)diisopropylammonium chloride and its derivatives
;
_journal_issue 7
_journal_name_full 'Acta Crystallographica Section C'
_journal_page_first 1163
_journal_page_last 1167
_journal_paper_doi 10.1107/S010827019900356X
_journal_volume 55
_journal_year 1999
_chemical_formula_moiety 'C8 H19 Cl N +, Cl -'
_chemical_formula_sum 'C8 H19 Cl2 N'
_chemical_formula_weight 200.14
_chemical_name_systematic
;
(2-chloroethyl)diisopropylammonium chloride
;
_space_group_IT_number 14
_symmetry_cell_setting monoclinic
_symmetry_space_group_name_Hall '-P 2yn'
_symmetry_space_group_name_H-M 'P 1 21/n 1'
_audit_creation_method SHELXL97
_cell_angle_alpha 90.00
_cell_angle_beta 95.9370(10)
_cell_angle_gamma 90.00
_cell_formula_units_Z 4
_cell_length_a 8.9772(2)
_cell_length_b 8.06900(10)
_cell_length_c 15.3032(2)
_cell_measurement_reflns_used 5070
_cell_measurement_temperature 297(2)
_cell_measurement_theta_max 25
_cell_measurement_theta_min 1
_cell_volume 1102.57(3)
_computing_cell_refinement 'SAINT (Siemens, 1995)'
_computing_data_collection 'SMART (Siemens, 1995)'
_computing_data_reduction 'SAINT and SADABS (Sheldrick, 1996)'
_computing_molecular_graphics 'SHELXTL (Sheldrick, 1997b)'
_computing_structure_refinement 'SHELXL97 (Sheldrick, 1997a)'
_computing_structure_solution 'SHELXS97 (Sheldrick, 1990)'
_diffrn_ambient_temperature 297(2)
_diffrn_measured_fraction_theta_full 0.934
_diffrn_measured_fraction_theta_max 0.934
_diffrn_measurement_device_type 'Siemens SMART CCD'
_diffrn_measurement_method '\w scans'
_diffrn_radiation_monochromator graphite
_diffrn_radiation_source 'fine-focus sealed tube'
_diffrn_radiation_type MoK\a
_diffrn_radiation_wavelength 0.71073
_diffrn_reflns_av_R_equivalents 0.027
_diffrn_reflns_av_sigmaI/netI 0.022
_diffrn_reflns_limit_h_max 10
_diffrn_reflns_limit_h_min -10
_diffrn_reflns_limit_k_max 9
_diffrn_reflns_limit_k_min -9
_diffrn_reflns_limit_l_max 17
_diffrn_reflns_limit_l_min -17
_diffrn_reflns_number 8239
_diffrn_reflns_theta_full 25.18
_diffrn_reflns_theta_max 25.18
_diffrn_reflns_theta_min 2.52
_diffrn_standards_decay_% none
_exptl_absorpt_coefficient_mu 0.537
_exptl_absorpt_correction_T_max 0.948
_exptl_absorpt_correction_T_min 0.775
_exptl_absorpt_correction_type multi-scan
_exptl_absorpt_process_details '(Blessing, 1995)'
_exptl_crystal_colour colourless
_exptl_crystal_density_diffrn 1.206
_exptl_crystal_density_method 'not measured'
_exptl_crystal_description 'rectangular prism'
_exptl_crystal_F_000 432
_exptl_crystal_size_max 0.5
_exptl_crystal_size_mid 0.3
_exptl_crystal_size_min 0.1
_refine_diff_density_max 0.208
_refine_diff_density_min -0.148
_refine_ls_extinction_coef 0.0203(19)
_refine_ls_extinction_method 'SHELXL97 (Sheldrick, 1997a)'
_refine_ls_goodness_of_fit_ref 1.062
_refine_ls_hydrogen_treatment constr
_refine_ls_matrix_type full
_refine_ls_number_parameters 124
_refine_ls_number_reflns 1854
_refine_ls_number_restraints 0
_refine_ls_restrained_S_all 1.062
_refine_ls_R_factor_all 0.043
_refine_ls_R_factor_gt 0.030
_refine_ls_shift/su_max 0.001
_refine_ls_shift/su_mean 0.000
_refine_ls_structure_factor_coef Fsqd
_refine_ls_weighting_details 'calc w = 1/[\s^2^(Fo^2^)+(0.0350P)^2^+0.3199P] where P=(Fo^2^+2Fc^2^)/3'
_refine_ls_weighting_scheme calc
_refine_ls_wR_factor_ref 0.080
_reflns_number_gt 1499
_reflns_number_total 1854
_reflns_threshold_expression I>2\s(I)
_cod_data_source_file de1104.cif
_cod_data_source_block II
_cod_original_sg_symbol_H-M 'P 21/n'
_cod_database_code 2008664

loop_
_symmetry_equiv_pos_as_xyz
'x, y, z'
'-x+1/2, y+1/2, -z+1/2'
'-x, -y, -z'
'x-1/2, -y-1/2, z-1/2'

loop_
_atom_site_label
_atom_site_fract_x
_atom_site_fract_y
_atom_site_fract_z
_atom_site_U_iso_or_equiv
_atom_site_adp_type
_atom_site_calc_flag
_atom_site_refinement_flags
_atom_site_occupancy
_atom_site_disorder_assembly
_atom_site_disorder_group
_atom_site_type_symbol
Cl2 0.29826(6) 0.18380(6) 0.90164(3) 0.05492(19) Uani d . 1 . . Cl
Cl1 -0.13548(6) 0.24891(7) 0.70146(4) 0.0601(2) Uani d . 1 . . Cl
N1 0.25142(15) 0.30100(17) 0.59068(9) 0.0348(3) Uani d . 1 . . N
H1 0.2457 0.4129 0.5969 0.039(5) Uiso calc R 1 . . H
C1 -0.0129(2) 0.3199(3) 0.62547(12) 0.0475(5) Uani d . 1 . . C
H1A -0.0548 0.2952 0.5659 0.060(6) Uiso calc R 1 . . H
H1B 0.0004 0.4389 0.6309 0.057(6) Uiso calc R 1 . . H
C4 0.4598(2) 0.3768(3) 0.70188(13) 0.0533(5) Uani d . 1 . . C
H4A 0.4436 0.4883 0.6812 0.071(7) Uiso calc R 1 . . H
H4B 0.5643 0.3608 0.7204 0.076(7) Uiso calc R 1 . . H
H4C 0.4026 0.3575 0.7505 0.064(6) Uiso calc R 1 . . H
C6 0.2134(2) 0.2704(2) 0.49208(11) 0.0451(5) Uani d . 1 . . C
H6 0.1106 0.3093 0.4769 0.050(5) Uiso calc R 1 . . H
C2 0.13595(19) 0.2332(2) 0.64531(12) 0.0397(4) Uani d . 1 . . C
H2A 0.1706 0.2468 0.7071 0.044(5) Uiso calc R 1 . . H
H2B 0.1232 0.1156 0.6338 0.045(5) Uiso calc R 1 . . H
C5 0.4276(3) 0.0787(3) 0.66074(16) 0.0628(6) Uani d . 1 . . C
H5A 0.3739 0.0646 0.7113 0.090(9) Uiso calc R 1 . . H
H5B 0.5316 0.0546 0.6763 0.068(7) Uiso calc R 1 . . H
H5C 0.3878 0.0048 0.6150 0.077(8) Uiso calc R 1 . . H
C3 0.4108(2) 0.2564(2) 0.62850(12) 0.0430(4) Uani d . 1 . . C
H3 0.4767 0.2717 0.5820 0.050(5) Uiso calc R 1 . . H
C7 0.3131(3) 0.3744(3) 0.43972(13) 0.0600(6) Uani d . 1 . . C
H7A 0.3192 0.4849 0.4629 0.074(7) Uiso calc R 1 . . H
H7B 0.2718 0.3775 0.3793 0.072(7) Uiso calc R 1 . . H
H7C 0.4115 0.3265 0.4437 0.064(7) Uiso calc R 1 . . H
C8 0.2163(4) 0.0895(3) 0.46707(15) 0.0783(8) Uani d . 1 . . C
H8A 0.1786 0.0770 0.4064 0.087(8) Uiso calc R 1 . . H
H8B 0.1547 0.0274 0.5030 0.091(9) Uiso calc R 1 . . H
H8C 0.3173 0.0491 0.4759 0.091(10) Uiso calc R 1 . . H

loop_
_atom_site_aniso_label
_atom_site_aniso_U_11
_atom_site_aniso_U_22
_atom_site_aniso_U_33
_atom_site_aniso_U_12
_atom_site_aniso_U_13
_atom_site_aniso_U_23
Cl2 0.0725(4) 0.0372(3) 0.0535(3) 0.0025(2) -0.0010(2) 0.0002(2)
Cl1 0.0456(3) 0.0699(4) 0.0682(4) -0.0016(2) 0.0216(2) 0.0088(3)
N1 0.0389(8) 0.0314(8) 0.0349(8) -0.0027(6) 0.0075(6) 0.0005(6)
C1 0.0401(11) 0.0556(12) 0.0477(12) -0.0023(9) 0.0092(9) 0.0083(9)
C4 0.0423(12) 0.0593(13) 0.0572(12) -0.0031(10) -0.0009(10) -0.0051(10)
C6 0.0541(12) 0.0475(11) 0.0340(10) -0.0043(9) 0.0055(8) -0.0024(8)
C2 0.0378(10) 0.0427(11) 0.0393(10) -0.0033(8) 0.0076(8) 0.0047(8)
C5 0.0556(14) 0.0491(13) 0.0823(16) 0.0110(10) -0.0005(13) 0.0055(12)
C3 0.0349(10) 0.0464(11) 0.0486(11) 0.0007(8) 0.0091(8) 0.0021(9)
C7 0.0753(16) 0.0639(15) 0.0437(12) -0.0046(12) 0.0197(10) 0.0049(11)
C8 0.126(3) 0.0568(15) 0.0521(14) -0.0175(16) 0.0105(15) -0.0154(12)

loop_
_atom_type_symbol
_atom_type_description
_atom_type_scat_dispersion_real
_atom_type_scat_dispersion_imag
_atom_type_scat_source
C C 0.0033 0.0016 'International Tables Vol C Tables 4.2.6.8 and 6.1.1.4'
H H 0.0000 0.0000 'International Tables Vol C Tables 4.2.6.8 and 6.1.1.4'
N N 0.0061 0.0033 'International Tables Vol C Tables 4.2.6.8 and 6.1.1.4'
Cl Cl 0.1484 0.1585 'International Tables Vol C Tables 4.2.6.8 and 6.1.1.4'

loop_
_geom_angle_atom_site_label_1
_geom_angle_atom_site_label_2
_geom_angle_atom_site_label_3
_geom_angle
_geom_angle_publ_flag
C2 N1 C3 112.12(13) yes
C2 N1 C6 113.17(13) yes
C3 N1 C6 116.03(14) yes
C2 N1 H1 104.7 yes
C3 N1 H1 104.7 yes
C6 N1 H1 104.7 yes
C2 C1 Cl1 108.31(13) ?
C2 C1 H1A 110.0 ?
Cl1 C1 H1A 110.0 ?
C2 C1 H1B 110.0 ?
Cl1 C1 H1B 110.0 ?
H1A C1 H1B 108.4 ?
C3 C4 H4A 109.5 ?
C3 C4 H4B 109.5 ?
H4A C4 H4B 109.5 ?
C3 C4 H4C 109.5 ?
H4A C4 H4C 109.5 ?
H4B C4 H4C 109.5 ?
C8 C6 C7 112.02(18) ?
C8 C6 N1 113.44(16) ?
C7 C6 N1 110.36(15) ?
C8 C6 H6 106.9 ?
C7 C6 H6 106.9 ?
N1 C6 H6 106.9 ?
N1 C2 C1 111.52(14) ?
N1 C2 H2A 109.3 ?
C1 C2 H2A 109.3 ?
N1 C2 H2B 109.3 ?
C1 C2 H2B 109.3 ?
H2A C2 H2B 108.0 ?
C3 C5 H5A 109.5 ?
C3 C5 H5B 109.5 ?
H5A C5 H5B 109.5 ?
C3 C5 H5C 109.5 ?
H5A C5 H5C 109.5 ?
H5B C5 H5C 109.5 ?
C4 C3 C5 110.66(17) ?
C4 C3 N1 108.57(14) ?
C5 C3 N1 113.72(15) ?
C4 C3 H3 107.9 ?
C5 C3 H3 107.9 ?
N1 C3 H3 107.9 ?
C6 C7 H7A 109.5 ?
C6 C7 H7B 109.5 ?
H7A C7 H7B 109.5 ?
C6 C7 H7C 109.5 ?
H7A C7 H7C 109.5 ?
H7B C7 H7C 109.5 ?
C6 C8 H8A 109.5 ?
C6 C8 H8B 109.5 ?
H8A C8 H8B 109.5 ?
C6 C8 H8C 109.5 ?
H8A C8 H8C 109.5 ?
H8B C8 H8C 109.5 ?

loop_
_geom_bond_atom_site_label_1
_geom_bond_atom_site_label_2
_geom_bond_site_symmetry_2
_geom_bond_distance
_geom_bond_publ_flag
Cl1 C1 . 1.7765(18) yes
N1 C2 . 1.501(2) yes
N1 C3 . 1.530(2) yes
N1 C6 . 1.532(2) yes
N1 H1 . 0.91 yes
C1 C2 . 1.511(3) ?
C1 H1A . 0.9700 ?
C1 H1B . 0.9700 ?
C4 C3 . 1.515(3) ?
C4 H4A . 0.9600 ?
C4 H4B . 0.9600 ?
C4 H4C . 0.9600 ?
C6 C8 . 1.510(3) ?
C6 C7 . 1.515(3) ?
C6 H6 . 0.9800 ?
C2 H2A . 0.9700 ?
C2 H2B . 0.9700 ?
C5 C3 . 1.519(3) ?
C5 H5A . 0.9600 ?
C5 H5B . 0.9600 ?
C5 H5C . 0.9600 ?
C3 H3 . 0.9800 ?
C7 H7A . 0.9600 ?
C7 H7B . 0.9600 ?
C7 H7C . 0.9600 ?
C8 H8A . 0.9600 ?
C8 H8B . 0.9600 ?
C8 H8C . 0.9600 ?

loop_
_geom_hbond_atom_site_label_D
_geom_hbond_atom_site_label_H
_geom_hbond_atom_site_label_A
_geom_hbond_site_symmetry_A
_geom_hbond_distance_DH
_geom_hbond_distance_HA
_geom_hbond_distance_DA
_geom_hbond_angle_DHA
C1 H1A Cl2 4_565 0.97 2.72 3.662(2) 163.6
C1 H1B Cl2 2_556 0.97 2.76 3.560(2) 140.5
C4 H4A Cl2 2_556 0.96 2.87 3.641(2) 138.0
C4 H4B Cl1 1_655 0.96 2.89 3.777(2) 155.0
C7 H7A Cl2 2_556 0.96 2.90 3.692(2) 140.1
C6 H6 Cl2 4_565 0.98 2.92 3.857(2) 160.4
N1 H1 Cl2 2_556 0.91 2.22 3.1248(15) 171.6

loop_
_geom_torsion_atom_site_label_1
_geom_torsion_atom_site_label_2
_geom_torsion_atom_site_label_3
_geom_torsion_atom_site_label_4
_geom_torsion
_geom_torsion_publ_flag
H1 N1 C3 H3 -84.9 yes
H1 N1 C6 H6 -62.4 yes
N1 C2 C1 Cl1 -173.37(12) yes

loop_
_cod_related_entry_id
_cod_related_entry_database
_cod_related_entry_code
1 ChemSpider 70332
